data_7710618
loop_
_publ_author_name
'Paul, Subhadeep'
'Pathak, Sanmoy'
'Sahoo, Somarupa'
'Maji, Ram Chandra'
'Bhattacharyya, Utso'
'Nandi, Dipankar'
'Chakravarty, Akhil R.'

_publ_section_title
;
 Bichromophoric ruthenium(ii) bis-terpyridine-BODIPY based
 photosensitizers for cellular imaging and photodynamic therapy
;
_journal_name_full 'Dalton Transactions'
_journal_paper_doi 10.1039/D2DT01137A
_journal_year 2022
_chemical_formula_moiety 'C42 H32 B F2 N5, 2(C H Cl3)'
_chemical_formula_sum 'C44 H34 B Cl6 F2 N5'
_chemical_formula_weight 894.27
_space_group_crystal_system triclinic
_space_group_IT_number 2
_space_group_name_Hall '-P 1'
_space_group_name_H-M_alt 'P -1'
_atom_sites_solution_hydrogens geom
_atom_sites_solution_primary dual
_audit_creation_date 2020-04-24
_audit_creation_method
;
Olex2 1.2
(compiled 2018.05.29 svn.r3508 for OlexSys, GUI svn.r5506)
;
_audit_update_record
;
2022-02-21 deposited with the CCDC.	2022-06-09 downloaded from the CCDC.
;
_cell_angle_alpha 67.92(3)
_cell_angle_beta 75.53(2)
_cell_angle_gamma 82.16(3)
_cell_formula_units_Z 2
_cell_length_a 11.218(7)
_cell_length_b 14.339(8)
_cell_length_c 15.150(9)
_cell_measurement_reflns_used 9781
_cell_measurement_temperature 296.15
_cell_measurement_theta_max 27.06
_cell_measurement_theta_min 2.96
_cell_volume 2184(2)
_computing_cell_refinement 'SAINT V8.38A (?, 2016)'
_computing_data_reduction 'SAINT V8.38A (?, 2016)'
_computing_molecular_graphics 'Olex2 (Dolomanov et al., 2009)'
_computing_publication_material 'Olex2 (Dolomanov et al., 2009)'
_computing_structure_refinement 'ShelXL (Sheldrick, 2015)'
_computing_structure_solution 'ShelXT (Sheldrick, 2015)'
_diffrn_ambient_temperature 296.15
_diffrn_measured_fraction_theta_full 0.987
_diffrn_measured_fraction_theta_max 0.978
_diffrn_measurement_device_type 'Bruker APEX-II CCD'
_diffrn_measurement_method '\f and \w scans'
_diffrn_radiation_type MoK\a
_diffrn_radiation_wavelength 0.71076
_diffrn_reflns_av_R_equivalents 0.0746
_diffrn_reflns_av_unetI/netI 0.0526
_diffrn_reflns_Laue_measured_fraction_full 0.987
_diffrn_reflns_Laue_measured_fraction_max 0.978
_diffrn_reflns_limit_h_max 14
_diffrn_reflns_limit_h_min -14
_diffrn_reflns_limit_k_max 18
_diffrn_reflns_limit_k_min -18
_diffrn_reflns_limit_l_max 19
_diffrn_reflns_limit_l_min -19
_diffrn_reflns_number 87538
_diffrn_reflns_point_group_measured_fraction_full 0.987
_diffrn_reflns_point_group_measured_fraction_max 0.978
_diffrn_reflns_theta_full 25.243
_diffrn_reflns_theta_max 27.740
_diffrn_reflns_theta_min 2.895
_diffrn_standards_number 0
_exptl_absorpt_coefficient_mu 0.440
_exptl_absorpt_correction_T_max 0.7456
_exptl_absorpt_correction_T_min 0.6229
_exptl_absorpt_correction_type multi-scan
_exptl_absorpt_process_details
;
SADABS-2016/2 (Bruker,2016/2) was used for absorption correction.
wR2(int) was 0.1364 before and 0.0700 after correction.
The Ratio of minimum to maximum transmission is 0.8354.
The \l/2 correction factor is Not present.
;
_exptl_crystal_colour 'clear dark orange'
_exptl_crystal_colour_lustre clear
_exptl_crystal_colour_modifier dark
_exptl_crystal_colour_primary orange
_exptl_crystal_density_diffrn 1.360
_exptl_crystal_description block
_exptl_crystal_F_000 916
_exptl_crystal_recrystallization_method
'The material was recrystallised from a mixture of Chloroform and ethanol  by slow evaporation'
_exptl_crystal_size_max 0.5
_exptl_crystal_size_mid 0.4
_exptl_crystal_size_min 0.4
_refine_diff_density_max 0.684
_refine_diff_density_min -0.820
_refine_diff_density_rms 0.065
_refine_ls_extinction_method none
_refine_ls_goodness_of_fit_ref 1.017
_refine_ls_hydrogen_treatment constr
_refine_ls_matrix_type full
_refine_ls_number_parameters 557
_refine_ls_number_reflns 10058
_refine_ls_number_restraints 42
_refine_ls_restrained_S_all 1.046
_refine_ls_R_factor_all 0.1819
_refine_ls_R_factor_gt 0.0973
_refine_ls_shift/su_max 0.000
_refine_ls_shift/su_mean 0.000
_refine_ls_structure_factor_coef Fsqd
_refine_ls_weighting_details 'w=1/[\s^2^(Fo^2^)+(0.1397P)^2^+2.0037P] where P=(Fo^2^+2Fc^2^)/3'
_refine_ls_weighting_scheme calc
_refine_ls_wR_factor_gt 0.2454
_refine_ls_wR_factor_ref 0.3057
_reflns_Friedel_coverage 0.000
_reflns_number_gt 5092
_reflns_number_total 10058
_reflns_threshold_expression 'I > 2\s(I)'
_cod_data_source_file d2dt01137a2.cif
_cod_data_source_block tb_0m_b
_cod_database_code 7710618
_shelx_shelxl_version_number 2017/1
_shelx_space_group_comment
;
The symmetry employed for this shelxl refinement is uniquely defined
by the following loop, which should always be used as a source of
symmetry information in preference to the above space-group names.
They are only intended as comments.
;
_shelx_estimated_absorpt_t_max 0.844
_shelx_estimated_absorpt_t_min 0.810
_olex2_refinement_description
;
1. Fixed Uiso
 At 1.2 times of:
  All C(H) groups
 At 1.5 times of:
  All C(H,H,H) groups
2. Restrained distances
 C43-Cl3 \\sim C43-Cl4 \\sim C43-Cl5
 with sigma of 0.02
 Cl3-Cl4 \\sim Cl4-Cl5 \\sim Cl5-Cl3
 with sigma of 0.04
3. Uiso/Uaniso restraints and constraints
C43 \\sim Cl3 \\sim Cl4 \\sim Cl5: within 2A with sigma of 0.04 and sigma for
terminal atoms of 0.08
4. Rigid body (RIGU) restrains
 C43, Cl3, Cl4, Cl5
 with sigma for 1-2 distances of 0.004 and sigma for 1-3 distances of 0.004
5. Others
 Sof(Cl2A)=1-FVAR(1)
 Sof(Cl2)=FVAR(1)
 Sof(Cl5A)=1-FVAR(2)
 Sof(Cl5)=FVAR(2)
 Sof(Cl4A)=1-FVAR(3)
 Sof(Cl4)=FVAR(3)
6.a Ternary CH refined with riding coordinates:
 C42(H42), C43(H43)
6.b Aromatic/amide H refined with riding coordinates:
 C15(H15), C13(H13), C26(H26), C9(H9), C28(H28), C29(H29), C39(H39), C25(H25),
 C10(H10), C34(H34), C17(H17), C21(H21), C4(H4), C20(H20), C18(H18), C11(H11),
 C12(H12), C3(H3), C2(H2), C1(H1)
6.c Idealised Me refined as rotating group:
 C33(H33A,H33B,H33C), C41(H41A,H41B,H41C), C37(H37A,H37B,H37C), C36(H36A,H36B,
 H36C)
;
_olex2_date_sample_completion 2019-04-10
_olex2_date_sample_data_collection 2019-04-09
_olex2_date_sample_submission 2019-03-01
_olex2_diffrn_ambient_temperature_device 'Oxford Cryosystems'
_olex2_exptl_crystal_mounting_method 'The crystal was mounted on a hair in perfluoroether oil'
_olex2_submission_special_instructions 'No special instructions were received'

loop_
_space_group_symop_operation_xyz
'x, y, z'
'-x, -y, -z'

loop_
_atom_site_label
_atom_site_type_symbol
_atom_site_fract_x
_atom_site_fract_y
_atom_site_fract_z
_atom_site_U_iso_or_equiv
_atom_site_adp_type
_atom_site_occupancy
_atom_site_site_symmetry_order
_atom_site_calc_flag
_atom_site_refinement_flags_posn
_atom_site_refinement_flags_adp
_atom_site_refinement_flags_occupancy
_atom_site_disorder_assembly
_atom_site_disorder_group
F1 F -0.1881(2) 0.3952(2) 0.7979(2) 0.0842(8) Uani 1 1 d . . . . .
F2 F -0.1814(2) 0.2256(2) 0.84420(17) 0.0787(8) Uani 1 1 d . . . . .
Cl00 Cl 0.7478(3) 0.10085(17) 0.5625(2) 0.1961(13) Uani 1 1 d . . . . .
N4 N 0.0060(2) 0.3039(2) 0.81418(19) 0.0460(7) Uani 1 1 d . . . . .
N5 N -0.0909(2) 0.3206(2) 0.6791(2) 0.0471(7) Uani 1 1 d . . . . .
N2 N 1.4253(2) 0.3330(2) -0.0051(2) 0.0482(7) Uani 1 1 d . . . . .
N3 N 1.3493(3) 0.5977(3) -0.1013(2) 0.0614(9) Uani 1 1 d . . . . .
C27 C 0.2535(3) 0.3336(3) 0.5858(2) 0.0413(7) Uani 1 1 d . . . . .
C30 C 0.1296(3) 0.3278(2) 0.6518(2) 0.0392(7) Uani 1 1 d . . . . .
C31 C 0.1215(3) 0.3133(3) 0.7494(2) 0.0417(7) Uani 1 1 d . . . . .
C7 C 1.3585(3) 0.4189(3) -0.0158(2) 0.0447(8) Uani 1 1 d . . . . .
C16 C 1.0644(3) 0.3412(3) 0.1747(2) 0.0435(8) Uani 1 1 d . . . . .
C24 C 0.4860(3) 0.3425(3) 0.4633(3) 0.0490(9) Uani 1 1 d . . . . .
C14 C 1.1899(3) 0.3381(3) 0.1130(2) 0.0431(8) Uani 1 1 d . . . . .
C00G C 0.0255(3) 0.3322(3) 0.6159(2) 0.0427(8) Uani 1 1 d . . . . .
C19 C 0.8277(3) 0.3457(3) 0.2907(3) 0.0494(9) Uani 1 1 d . . . . .
C8 C 1.4161(3) 0.5108(3) -0.0918(2) 0.0482(8) Uani 1 1 d . . . . .
C15 C 1.2611(3) 0.2495(3) 0.1254(2) 0.0463(8) Uani 1 1 d . . . . .
H15 H 1.231026 0.189974 0.173851 0.056 Uiso 1 1 calc R . . . .
C6 C 1.3778(3) 0.2487(3) 0.0656(3) 0.0483(8) Uani 1 1 d . . . . .
C13 C 1.2402(3) 0.4243(3) 0.0404(2) 0.0477(8) Uani 1 1 d . . . . .
H13 H 1.195328 0.485592 0.029154 0.057 Uiso 1 1 calc R . . . .
C5 C 1.4568(3) 0.1545(3) 0.0770(3) 0.0574(10) Uani 1 1 d . . . . .
C22 C 0.7062(3) 0.3483(3) 0.3506(3) 0.0529(9) Uani 1 1 d . . . . .
C23 C 0.6066(3) 0.3468(3) 0.4009(3) 0.0539(9) Uani 1 1 d . . . . .
C32 C 0.2122(3) 0.3039(3) 0.8033(3) 0.0530(9) Uani 1 1 d . . . . .
N1 N 1.4131(3) 0.0708(3) 0.1474(3) 0.0901(13) Uani 1 1 d . . . . .
C38 C -0.1735(3) 0.3213(3) 0.6286(3) 0.0579(10) Uani 1 1 d . . . . .
C40 C 0.0102(3) 0.3430(3) 0.5225(3) 0.0560(9) Uani 1 1 d . . . . .
C26 C 0.3191(3) 0.2472(3) 0.5806(3) 0.0593(10) Uani 1 1 d . . . . .
H26 H 0.285797 0.184950 0.618602 0.071 Uiso 1 1 calc R . . . .
C35 C 0.0239(4) 0.2886(3) 0.9029(3) 0.0589(10) Uani 1 1 d . . . . .
C9 C 1.5346(3) 0.5070(3) -0.1475(3) 0.0598(10) Uani 1 1 d . . . . .
H9 H 1.579313 0.445873 -0.139125 0.072 Uiso 1 1 calc R . . . .
C28 C 0.3040(3) 0.4252(3) 0.5285(3) 0.0593(10) Uani 1 1 d . . . . .
H28 H 0.260333 0.484606 0.530594 0.071 Uiso 1 1 calc R . . . .
C29 C 0.4195(3) 0.4289(3) 0.4677(3) 0.0602(10) Uani 1 1 d . . . . .
H29 H 0.452653 0.491147 0.429178 0.072 Uiso 1 1 calc R . . . .
C39 C -0.1139(4) 0.3342(3) 0.5328(3) 0.0657(11) Uani 1 1 d . . . . .
H39 H -0.151438 0.336495 0.483729 0.079 Uiso 1 1 calc R . . . .
C25 C 0.4345(3) 0.2515(3) 0.5194(3) 0.0650(11) Uani 1 1 d . . . . .
H25 H 0.477484 0.192244 0.516213 0.078 Uiso 1 1 calc R . . . .
C10 C 1.5837(4) 0.5938(4) -0.2141(3) 0.0728(13) Uani 1 1 d . . . . .
H10 H 1.662645 0.592598 -0.252231 0.087 Uiso 1 1 calc R . . . .
C34 C 0.1498(4) 0.2883(3) 0.8981(3) 0.0644(11) Uani 1 1 d . . . . .
H34 H 0.185556 0.279204 0.950070 0.077 Uiso 1 1 calc R . . . .
C17 C 1.0011(4) 0.2552(3) 0.2278(3) 0.0702(12) Uani 1 1 d . . . . .
H17 H 1.037482 0.193846 0.225001 0.084 Uiso 1 1 calc R . . . .
C21 C 1.0058(4) 0.4296(3) 0.1797(4) 0.0769(14) Uani 1 1 d . . . . .
H21 H 1.045385 0.489586 0.143481 0.092 Uiso 1 1 calc R . . . .
C4 C 1.5710(4) 0.1554(4) 0.0154(4) 0.0758(13) Uani 1 1 d . . . . .
H4 H 1.600123 0.215192 -0.033061 0.091 Uiso 1 1 calc R . . . .
C20 C 0.8888(4) 0.4325(3) 0.2372(4) 0.0825(15) Uani 1 1 d . . . . .
H20 H 0.851633 0.493893 0.239439 0.099 Uiso 1 1 calc R . . . .
C33 C 0.3496(4) 0.3136(4) 0.7684(3) 0.0738(12) Uani 1 1 d . . . . .
H33A H 0.383377 0.266642 0.736154 0.111 Uiso 1 1 calc GR . . . .
H33B H 0.386318 0.299582 0.823202 0.111 Uiso 1 1 calc GR . . . .
H33C H 0.366761 0.380950 0.723626 0.111 Uiso 1 1 calc GR . . . .
C18 C 0.8845(4) 0.2574(3) 0.2854(3) 0.0731(13) Uani 1 1 d . . . . .
H18 H 0.844405 0.197570 0.320904 0.088 Uiso 1 1 calc R . . . .
C11 C 1.5175(5) 0.6822(4) -0.2250(3) 0.0745(13) Uani 1 1 d . . . . .
H11 H 1.550188 0.742288 -0.270505 0.089 Uiso 1 1 calc R . . . .
C12 C 1.4005(5) 0.6816(4) -0.1672(3) 0.0724(12) Uani 1 1 d . . . . .
H12 H 1.355574 0.742605 -0.174642 0.087 Uiso 1 1 calc R . . . .
C41 C 0.1050(4) 0.3617(5) 0.4282(3) 0.0845(15) Uani 1 1 d . . . . .
H41A H 0.141418 0.424930 0.410185 0.127 Uiso 1 1 calc GR . . . .
H41B H 0.066056 0.363779 0.377787 0.127 Uiso 1 1 calc GR . . . .
H41C H 0.167855 0.308486 0.436625 0.127 Uiso 1 1 calc GR . . . .
B1 B -0.1184(4) 0.3114(3) 0.7852(3) 0.0530(10) Uani 1 1 d . . . . .
C37 C -0.3086(4) 0.3091(4) 0.6738(4) 0.0856(15) Uani 1 1 d . . . . .
H37A H -0.320828 0.242600 0.721762 0.128 Uiso 1 1 calc GR . . . .
H37B H -0.352860 0.318938 0.624090 0.128 Uiso 1 1 calc GR . . . .
H37C H -0.338286 0.358052 0.704368 0.128 Uiso 1 1 calc GR . . . .
C36 C -0.0795(5) 0.2746(4) 0.9898(3) 0.0842(14) Uani 1 1 d . . . . .
H36A H -0.145707 0.322759 0.972141 0.126 Uiso 1 1 calc GR . . . .
H36B H -0.051208 0.284219 1.040421 0.126 Uiso 1 1 calc GR . . . .
H36C H -0.108066 0.207644 1.012792 0.126 Uiso 1 1 calc GR . . . .
C3 C 1.6409(5) 0.0673(4) 0.0264(4) 0.0981(18) Uani 1 1 d . . . . .
H3 H 1.717810 0.066680 -0.014541 0.118 Uiso 1 1 calc R . . . .
C2 C 1.5971(5) -0.0185(4) 0.0972(5) 0.113(2) Uani 1 1 d . . . . .
H2 H 1.642668 -0.079326 0.106127 0.135 Uiso 1 1 calc R . . . .
C1 C 1.4840(5) -0.0132(4) 0.1553(6) 0.123(3) Uani 1 1 d . . . . .
H1 H 1.454130 -0.072638 0.204020 0.147 Uiso 1 1 calc R . . . .
C42 C 0.7101(10) -0.0201(5) 0.6149(6) 0.162(4) Uani 1 1 d . . . . .
H42 H 0.705515 -0.035455 0.684349 0.195 Uiso 1 1 calc R . . A -1
C43 C 0.9939(6) -0.0501(5) 0.2135(7) 0.147(3) Uani 1 1 d D U . . .
H43 H 1.014318 -0.122200 0.227864 0.176 Uiso 1 1 calc R . . B 1
Cl3 Cl 1.1216(3) 0.0177(3) 0.1624(3) 0.267(2) Uani 1 1 d D U . . .
Cl4 Cl 0.8612(10) -0.0158(9) 0.1759(9) 0.289(6) Uani 0.637(16) 1 d D U P C 1
Cl5 Cl 0.9127(8) -0.0267(7) 0.3167(8) 0.277(5) Uani 0.619(14) 1 d D U P C 1
Cl1 Cl 0.8169(7) -0.1052(3) 0.5870(3) 0.327(4) Uani 1 1 d . . . . .
Cl2 Cl 0.643(2) -0.0398(14) 0.5486(13) 0.303(9) Uani 0.412(19) 1 d . . P D 1
Cl2A Cl 0.5490(14) -0.0301(4) 0.6094(11) 0.233(7) Uani 0.588(19) 1 d . . P D -1
Cl5A Cl 1.001(2) -0.0582(8) 0.3129(12) 0.258(9) Uani 0.381(14) 1 d . . P C -1
Cl4A Cl 0.9505(16) -0.0386(8) 0.1101(16) 0.226(8) Uani 0.363(16) 1 d . . P C 2

loop_
_atom_site_aniso_label
_atom_site_aniso_U_11
_atom_site_aniso_U_22
_atom_site_aniso_U_33
_atom_site_aniso_U_23
_atom_site_aniso_U_13
_atom_site_aniso_U_12
F1 0.0546(14) 0.104(2) 0.1027(19) -0.0625(17) -0.0076(13) 0.0259(13)
F2 0.0612(14) 0.0963(18) 0.0617(14) -0.0137(13) 0.0098(11) -0.0341(13)
Cl00 0.244(3) 0.1040(15) 0.192(3) -0.0158(15) -0.014(2) -0.0201(17)
N4 0.0398(15) 0.0544(17) 0.0383(15) -0.0175(13) 0.0024(12) -0.0012(12)
N5 0.0267(13) 0.0556(18) 0.0543(17) -0.0181(14) -0.0029(12) -0.0021(12)
N2 0.0317(14) 0.068(2) 0.0473(17) -0.0276(15) 0.0022(12) -0.0084(14)
N3 0.0561(19) 0.069(2) 0.0538(19) -0.0169(17) -0.0043(15) -0.0151(17)
C27 0.0286(15) 0.053(2) 0.0412(17) -0.0204(15) 0.0020(13) -0.0040(14)
C30 0.0292(15) 0.0391(17) 0.0442(18) -0.0147(14) -0.0005(13) 0.0009(13)
C31 0.0329(16) 0.0490(19) 0.0411(18) -0.0187(15) 0.0005(13) -0.0031(14)
C7 0.0340(17) 0.063(2) 0.0384(17) -0.0232(16) 0.0021(13) -0.0089(16)
C16 0.0321(16) 0.059(2) 0.0390(17) -0.0213(16) 0.0016(13) -0.0064(15)
C24 0.0299(16) 0.070(2) 0.0465(19) -0.0253(18) 0.0038(14) -0.0098(16)
C14 0.0315(16) 0.058(2) 0.0425(18) -0.0242(16) -0.0010(13) -0.0056(15)
C00G 0.0300(16) 0.0502(19) 0.0422(18) -0.0151(15) 0.0004(13) -0.0029(13)
C19 0.0282(16) 0.075(3) 0.0453(19) -0.0272(18) 0.0038(14) -0.0067(16)
C8 0.0422(18) 0.064(2) 0.0381(18) -0.0202(16) -0.0003(14) -0.0128(17)
C15 0.0352(17) 0.058(2) 0.0428(18) -0.0190(16) 0.0017(14) -0.0083(15)
C6 0.0312(16) 0.065(2) 0.049(2) -0.0249(18) -0.0004(14) -0.0055(16)
C13 0.0378(18) 0.056(2) 0.0468(19) -0.0217(17) 0.0020(15) -0.0050(15)
C5 0.0366(18) 0.062(2) 0.070(3) -0.028(2) 0.0022(17) -0.0028(17)
C22 0.0369(19) 0.075(3) 0.047(2) -0.0257(18) 0.0002(16) -0.0074(17)
C23 0.0345(19) 0.077(3) 0.054(2) -0.0312(19) -0.0020(16) -0.0060(17)
C32 0.048(2) 0.056(2) 0.056(2) -0.0207(18) -0.0129(17) 0.0000(16)
N1 0.056(2) 0.063(2) 0.115(3) -0.015(2) 0.018(2) 0.0001(18)
C38 0.0351(18) 0.065(2) 0.067(3) -0.016(2) -0.0095(17) -0.0028(16)
C40 0.046(2) 0.070(3) 0.052(2) -0.0246(19) -0.0082(17) -0.0022(18)
C26 0.0417(19) 0.048(2) 0.074(3) -0.0207(19) 0.0136(18) -0.0070(16)
C35 0.068(3) 0.063(2) 0.043(2) -0.0210(18) -0.0009(18) -0.0054(19)
C9 0.044(2) 0.079(3) 0.051(2) -0.024(2) 0.0085(17) -0.0137(19)
C28 0.043(2) 0.048(2) 0.070(2) -0.0198(19) 0.0148(18) -0.0017(16)
C29 0.045(2) 0.052(2) 0.067(2) -0.0147(19) 0.0131(18) -0.0102(17)
C39 0.050(2) 0.090(3) 0.064(3) -0.031(2) -0.021(2) 0.000(2)
C25 0.041(2) 0.062(2) 0.086(3) -0.039(2) 0.0129(19) 0.0022(18)
C10 0.056(2) 0.103(4) 0.052(2) -0.026(2) 0.0124(19) -0.033(3)
C34 0.064(3) 0.082(3) 0.050(2) -0.026(2) -0.0136(19) -0.006(2)
C17 0.051(2) 0.058(2) 0.082(3) -0.026(2) 0.022(2) -0.0052(19)
C21 0.053(2) 0.059(3) 0.093(3) -0.023(2) 0.028(2) -0.016(2)
C4 0.050(2) 0.075(3) 0.083(3) -0.027(2) 0.014(2) 0.003(2)
C20 0.053(2) 0.064(3) 0.108(4) -0.036(3) 0.028(2) -0.001(2)
C33 0.047(2) 0.106(4) 0.072(3) -0.031(3) -0.018(2) -0.008(2)
C18 0.050(2) 0.061(3) 0.083(3) -0.020(2) 0.024(2) -0.0116(19)
C11 0.081(3) 0.088(3) 0.047(2) -0.010(2) -0.002(2) -0.044(3)
C12 0.082(3) 0.067(3) 0.064(3) -0.015(2) -0.015(2) -0.018(2)
C41 0.070(3) 0.135(4) 0.047(2) -0.036(3) -0.007(2) 0.000(3)
B1 0.0329(19) 0.062(3) 0.055(2) -0.021(2) 0.0092(17) -0.0044(18)
C37 0.033(2) 0.110(4) 0.109(4) -0.033(3) -0.014(2) -0.007(2)
C36 0.085(3) 0.113(4) 0.048(2) -0.036(3) 0.011(2) -0.007(3)
C3 0.065(3) 0.084(4) 0.113(4) -0.030(3) 0.022(3) 0.008(3)
C2 0.076(3) 0.073(4) 0.157(6) -0.038(4) 0.020(4) 0.011(3)
C1 0.084(4) 0.063(3) 0.166(6) -0.017(4) 0.030(4) 0.000(3)
C42 0.282(12) 0.085(5) 0.140(6) -0.035(4) -0.112(8) 0.034(6)
C43 0.112(5) 0.082(4) 0.257(10) -0.084(6) -0.021(6) -0.003(3)
Cl3 0.168(2) 0.221(3) 0.436(6) -0.241(4) 0.138(3) -0.102(2)
Cl4 0.182(7) 0.221(8) 0.356(10) 0.069(7) -0.108(8) -0.062(6)
Cl5 0.219(6) 0.208(7) 0.370(9) -0.173(6) 0.162(6) -0.118(5)
Cl1 0.562(9) 0.196(3) 0.179(3) -0.087(3) -0.072(4) 0.172(5)
Cl2 0.264(17) 0.41(2) 0.330(16) -0.210(18) -0.061(15) -0.086(13)
Cl2A 0.283(11) 0.109(4) 0.326(13) -0.012(4) -0.202(10) -0.016(4)
Cl5A 0.41(2) 0.172(8) 0.251(13) -0.064(8) -0.222(15) 0.021(11)
Cl4A 0.183(11) 0.158(7) 0.428(19) -0.148(9) -0.196(13) 0.060(6)

loop_
_atom_type_symbol
_atom_type_description
_atom_type_scat_dispersion_real
_atom_type_scat_dispersion_imag
_atom_type_scat_source
C C 0.0033 0.0016 'International Tables Vol C Tables 4.2.6.8 and 6.1.1.4'
H H 0.0000 0.0000 'International Tables Vol C Tables 4.2.6.8 and 6.1.1.4'
B B 0.0013 0.0007 'International Tables Vol C Tables 4.2.6.8 and 6.1.1.4'
Cl Cl 0.1484 0.1585 'International Tables Vol C Tables 4.2.6.8 and 6.1.1.4'
F F 0.0171 0.0103 'International Tables Vol C Tables 4.2.6.8 and 6.1.1.4'
N N 0.0061 0.0033 'International Tables Vol C Tables 4.2.6.8 and 6.1.1.4'

loop_
_geom_angle_atom_site_label_1
_geom_angle_atom_site_label_2
_geom_angle_atom_site_label_3
_geom_angle
_geom_angle_site_symmetry_1
_geom_angle_site_symmetry_3
_geom_angle_publ_flag
C31 N4 B1 124.6(3) . . ?
C35 N4 C31 108.2(3) . . ?
C35 N4 B1 127.2(3) . . ?
C00G N5 B1 125.9(3) . . ?
C38 N5 C00G 107.9(3) . . ?
C38 N5 B1 126.2(3) . . ?
C7 N2 C6 118.1(3) . . ?
C12 N3 C8 117.4(4) . . ?
C26 C27 C30 120.1(3) . . ?
C26 C27 C28 118.8(3) . . ?
C28 C27 C30 121.0(3) . . ?
C31 C30 C27 118.9(3) . . ?
C00G C30 C27 119.3(3) . . ?
C00G C30 C31 121.7(3) . . ?
N4 C31 C32 107.5(3) . . ?
C30 C31 N4 120.2(3) . . ?
C30 C31 C32 132.3(3) . . ?
N2 C7 C8 116.4(3) . . ?
N2 C7 C13 122.7(3) . . ?
C13 C7 C8 120.8(3) . . ?
C17 C16 C14 121.4(3) . . ?
C21 C16 C14 121.8(3) . . ?
C21 C16 C17 116.8(3) . . ?
C29 C24 C23 121.0(3) . . ?
C29 C24 C25 118.5(3) . . ?
C25 C24 C23 120.5(3) . . ?
C15 C14 C16 121.7(3) . . ?
C15 C14 C13 117.1(3) . . ?
C13 C14 C16 121.2(3) . . ?
N5 C00G C40 108.0(3) . . ?
C30 C00G N5 119.7(3) . . ?
C30 C00G C40 132.3(3) . . ?
C20 C19 C22 120.8(4) . . ?
C18 C19 C22 121.1(3) . . ?
C18 C19 C20 118.2(3) . . ?
N3 C8 C7 116.3(3) . . ?
N3 C8 C9 122.1(3) . . ?
C9 C8 C7 121.6(4) . . ?
C14 C15 C6 120.4(3) . . ?
N2 C6 C15 121.9(3) . . ?
N2 C6 C5 116.4(3) . . ?
C15 C6 C5 121.7(3) . . ?
C14 C13 C7 119.8(3) . . ?
N1 C5 C6 117.5(3) . . ?
N1 C5 C4 121.9(4) . . ?
C4 C5 C6 120.6(4) . . ?
C23 C22 C19 177.7(4) . . ?
C22 C23 C24 178.7(5) . . ?
C31 C32 C33 129.5(3) . . ?
C34 C32 C31 106.4(3) . . ?
C34 C32 C33 124.0(4) . . ?
C5 N1 C1 116.7(4) . . ?
N5 C38 C39 109.4(3) . . ?
N5 C38 C37 122.6(4) . . ?
C39 C38 C37 128.0(4) . . ?
C00G C40 C41 129.4(3) . . ?
C39 C40 C00G 105.9(3) . . ?
C39 C40 C41 124.7(4) . . ?
C27 C26 C25 120.7(3) . . ?
N4 C35 C34 109.3(3) . . ?
N4 C35 C36 122.6(4) . . ?
C34 C35 C36 128.0(4) . . ?
C10 C9 C8 119.0(4) . . ?
C27 C28 C29 120.1(3) . . ?
C24 C29 C28 121.2(3) . . ?
C40 C39 C38 108.8(4) . . ?
C24 C25 C26 120.6(3) . . ?
C11 C10 C9 119.7(4) . . ?
C32 C34 C35 108.5(4) . . ?
C16 C17 C18 121.8(4) . . ?
C16 C21 C20 121.8(4) . . ?
C3 C4 C5 119.3(4) . . ?
C19 C20 C21 120.5(4) . . ?
C19 C18 C17 120.9(4) . . ?
C10 C11 C12 118.8(4) . . ?
N3 C12 C11 122.9(5) . . ?
F1 B1 N4 109.7(3) . . ?
F1 B1 N5 110.6(3) . . ?
F2 B1 F1 109.3(3) . . ?
F2 B1 N4 108.9(3) . . ?
F2 B1 N5 110.7(3) . . ?
N5 B1 N4 107.6(3) . . ?
C2 C3 C4 119.4(5) . . ?
C3 C2 C1 117.9(5) . . ?
N1 C1 C2 124.8(5) . . ?
Cl00 C42 Cl1 116.3(7) . . ?
Cl00 C42 Cl2A 109.6(4) . . ?
Cl1 C42 Cl2A 117.6(6) . . ?
Cl2 C42 Cl00 106.8(8) . . ?
Cl2 C42 Cl1 84.9(10) . . ?
Cl2 C42 Cl2A 41.7(7) . . ?
Cl3 C43 Cl5 110.8(5) . . ?
Cl3 C43 Cl4A 98.9(9) . . ?
Cl4 C43 Cl3 124.0(6) . . ?
Cl4 C43 Cl5 84.7(7) . . ?
Cl5A C43 Cl3 91.5(9) . . ?
Cl5A C43 Cl4 120.9(11) . . ?
Cl5A C43 Cl5 36.4(7) . . ?
Cl5A Cl5 C43 59.0(9) . . ?
Cl2A Cl2 C42 83.8(11) . . ?
Cl2 Cl2A C42 54.5(8) . . ?
Cl5 Cl5A C43 84.6(9) . . ?

loop_
_geom_bond_atom_site_label_1
_geom_bond_atom_site_label_2
_geom_bond_distance
_geom_bond_site_symmetry_2
_geom_bond_publ_flag
F1 B1 1.391(5) . ?
F2 B1 1.380(5) . ?
Cl00 C42 1.678(8) . ?
N4 C31 1.405(4) . ?
N4 C35 1.340(5) . ?
N4 B1 1.543(5) . ?
N5 C00G 1.401(4) . ?
N5 C38 1.338(5) . ?
N5 B1 1.518(5) . ?
N2 C7 1.328(5) . ?
N2 C6 1.345(5) . ?
N3 C8 1.341(5) . ?
N3 C12 1.332(5) . ?
C27 C30 1.487(4) . ?
C27 C26 1.371(5) . ?
C27 C28 1.379(5) . ?
C30 C31 1.394(5) . ?
C30 C00G 1.391(5) . ?
C31 C32 1.419(5) . ?
C7 C8 1.483(5) . ?
C7 C13 1.397(4) . ?
C16 C14 1.488(4) . ?
C16 C17 1.370(5) . ?
C16 C21 1.367(6) . ?
C24 C23 1.439(5) . ?
C24 C29 1.371(5) . ?
C24 C25 1.373(5) . ?
C14 C15 1.380(5) . ?
C14 C13 1.383(5) . ?
C00G C40 1.417(5) . ?
C19 C22 1.440(5) . ?
C19 C20 1.368(6) . ?
C19 C18 1.360(6) . ?
C8 C9 1.391(5) . ?
C15 C6 1.396(4) . ?
C6 C5 1.488(5) . ?
C5 N1 1.325(5) . ?
C5 C4 1.382(5) . ?
C22 C23 1.182(5) . ?
C32 C34 1.380(6) . ?
C32 C33 1.508(5) . ?
N1 C1 1.333(7) . ?
C38 C39 1.391(6) . ?
C38 C37 1.503(5) . ?
C40 C39 1.379(5) . ?
C40 C41 1.508(6) . ?
C26 C25 1.385(5) . ?
C35 C34 1.395(6) . ?
C35 C36 1.490(6) . ?
C9 C10 1.355(6) . ?
C28 C29 1.384(5) . ?
C10 C11 1.354(7) . ?
C17 C18 1.382(5) . ?
C21 C20 1.387(5) . ?
C4 C3 1.369(7) . ?
C11 C12 1.383(7) . ?
C3 C2 1.346(8) . ?
C2 C1 1.362(7) . ?
C42 Cl1 1.685(9) . ?
C42 Cl2 1.520(16) . ?
C42 Cl2A 1.856(15) . ?
C43 Cl3 1.689(7) . ?
C43 Cl4 1.672(10) . ?
C43 Cl5 1.727(10) . ?
C43 Cl5A 1.487(15) . ?
C43 Cl4A 1.700(17) . ?
Cl5 Cl5A 1.030(17) . ?
Cl2 Cl2A 1.242(15) . ?
